data_7718858
loop_
_publ_author_name
'Price, Jeffrey S.'
'Emslie, David J. H.'

_publ_section_title
;
 Manganese germylene complexes: reactivity with dihydrogen, isonitriles,
 and dinitrogen.
;
_journal_issue 25
_journal_name_full 'Dalton transactions (Cambridge, England : 2003)'
_journal_page_first 9949
_journal_page_last 9968
_journal_paper_doi 10.1039/d5dt01025j
_journal_volume 54
_journal_year 2025
_chemical_formula_moiety '0.54(C16 H43 Ge1 Mn P4), 0.40(C16 H45 Ge1 Mn P4), 0.06(C16 H45 Ge1 Mn P4)'
_chemical_formula_sum 'C16 H43.92 Ge Mn P4'
_chemical_formula_weight 487.84
_space_group_crystal_system triclinic
_space_group_IT_number 2
_space_group_name_Hall '-P 1'
_space_group_name_H-M_alt 'P -1'
_atom_sites_solution_hydrogens mixed
_atom_sites_solution_primary dual
_audit_creation_date 2025-04-24
_audit_creation_method
;
Olex2 1.5
(compiled 2025.04.05 svn.rf049d14d for OlexSys, GUI svn.r7221)
;
_audit_update_record
;
2025-05-01 deposited with the CCDC.	2025-06-03 downloaded from the CCDC.
;
_cell_angle_alpha 88.987(10)
_cell_angle_beta 75.985(19)
_cell_angle_gamma 75.957(14)
_cell_formula_units_Z 2
_cell_length_a 9.159(3)
_cell_length_b 9.8098(18)
_cell_length_c 14.115(3)
_cell_measurement_reflns_used 4028
_cell_measurement_temperature 100
_cell_measurement_theta_max 29.03
_cell_measurement_theta_min 2.36
_cell_volume 1192.5(5)
_computing_cell_refinement 'SAINT V8.40B (?, 2016)'
_computing_data_reduction 'SAINT V8.40B (?, 2016)'
_computing_molecular_graphics 'Olex2 1.5 (Dolomanov et al., 2009)'
_computing_publication_material 'Olex2 1.5 (Dolomanov et al., 2009)'
_computing_structure_refinement 'SHELXL 2018/3 (Sheldrick, 2015)'
_computing_structure_solution 'SHELXT  (Sheldrick, 2015)'
_diffrn_ambient_temperature 100.00
_diffrn_measured_fraction_theta_full 0.998
_diffrn_measured_fraction_theta_max 0.992
_diffrn_measurement_details
;
456 frames, detector distance = 100.0 mm
;
_diffrn_measurement_device '2-circle goniometer'
_diffrn_measurement_device_type 'Bruker APEX-II CCD'
_diffrn_measurement_method '\f and \w scans'
_diffrn_radiation_type MoK\a
_diffrn_radiation_wavelength 0.71073
_diffrn_reflns_av_unetI/netI 0.0755
_diffrn_reflns_Laue_measured_fraction_full 0.998
_diffrn_reflns_Laue_measured_fraction_max 0.992
_diffrn_reflns_limit_h_max 12
_diffrn_reflns_limit_h_min -12
_diffrn_reflns_limit_k_max 13
_diffrn_reflns_limit_k_min -13
_diffrn_reflns_limit_l_max 19
_diffrn_reflns_limit_l_min -19
_diffrn_reflns_number 20812
_diffrn_reflns_point_group_measured_fraction_full 0.998
_diffrn_reflns_point_group_measured_fraction_max 0.992
_diffrn_reflns_theta_full 25.242
_diffrn_reflns_theta_max 29.660
_diffrn_reflns_theta_min 2.142
_diffrn_source_current 40.0
_diffrn_source_power 2.0
_diffrn_source_voltage 50.0
_diffrn_standards_number 0
_exptl_absorpt_coefficient_mu 2.055
_exptl_absorpt_correction_T_max 0.492870
_exptl_absorpt_correction_T_min 0.395938
_exptl_absorpt_correction_type multi-scan
_exptl_absorpt_process_details
;
 TWINABS-2012/1 (Bruker,2012) was used for absorption correction.
 
For component 1:
 wR2(int) was 0.0392 before and 0.0202 after correction.
 The Ratio of minimum to maximum transmission is 0.81.

Final HKLF 4 output contains 24934 reflections, Rint = 0.0156
 (9228 with I > 3sig(I), Rint = 0.0099)
;
_exptl_crystal_colour yellow
_exptl_crystal_colour_primary yellow
_exptl_crystal_density_diffrn 1.359
_exptl_crystal_description block
_exptl_crystal_F_000 514
_exptl_crystal_size_max 0.6
_exptl_crystal_size_mid 0.5
_exptl_crystal_size_min 0.45
_refine_diff_density_max 2.869
_refine_diff_density_min -1.160
_refine_diff_density_rms 0.207
_refine_ls_extinction_method none
_refine_ls_goodness_of_fit_ref 1.150
_refine_ls_hydrogen_treatment mixed
_refine_ls_matrix_type full
_refine_ls_number_parameters 264
_refine_ls_number_reflns 20812
_refine_ls_number_restraints 24
_refine_ls_restrained_S_all 1.149
_refine_ls_R_factor_all 0.0667
_refine_ls_R_factor_gt 0.0424
_refine_ls_shift/su_max 0.001
_refine_ls_shift/su_mean 0.000
_refine_ls_structure_factor_coef Fsqd
_refine_ls_weighting_details 'w=1/[\s^2^(Fo^2^)+(0.0206P)^2^+0.3064P] where P=(Fo^2^+2Fc^2^)/3'
_refine_ls_weighting_scheme calc
_refine_ls_wR_factor_gt 0.1254
_refine_ls_wR_factor_ref 0.1322
_reflns_Friedel_coverage 0.000
_reflns_number_gt 13591
_reflns_number_total 20812
_reflns_threshold_expression 'I > 2\s(I)'
_cod_data_source_file d5dt01025j3.cif
_cod_data_source_block MnGeHEt2_H2_trans
_cod_depositor_comments 'Adding full bibliography for 7718858--7718867.cif.'
_cod_original_cell_volume 1192.6(5)
_cod_original_sg_symbol_H-M P-1
_cod_database_code 7718858
_shelx_shelxl_version_number 2018/3
_shelx_space_group_comment
;
The symmetry employed for this shelxl refinement is uniquely defined
by the following loop, which should always be used as a source of
symmetry information in preference to the above space-group names.
They are only intended as comments.
;
_shelx_estimated_absorpt_t_max 0.458
_shelx_estimated_absorpt_t_min 0.372
_olex2_refinement_description
;
1. Twinned data refinement
 Scales: 0.9513(2)
 0.0487(2)
2. Fixed Uiso
 At 1.2 times of:
  All C(H,H) groups
 At 1.5 times of:
  All C(H,H,H) groups, All Ge(H) groups
3. Restrained distances
 Ge2-Mn1 \\sim Mn1-Ge3
 with sigma of 0.002
 C1-Ge1 \\sim Ge1-C3
 with sigma of 0.002
 C3A-Ge2 \\sim Ge2-C1A \\sim Ge3-C3B \\sim Ge3-C1B
 with sigma of 0.002
 C3-C4 \\sim C3A-C4A \\sim C3B-C4B \\sim C1B-C2B \\sim C1-C2 \\sim C1A-C2A
 with sigma of 0.002
4. Uiso/Uaniso restraints and constraints
Uanis(Ge2) = Uanis(Ge1)
Uanis(Ge1) = Uanis(Ge2) = Uanis(Ge3)
Uanis(C1) = Uanis(C1A)
Uanis(C2) = Uanis(C2A)
Uanis(C3) = Uanis(C3B)
Uanis(C4) = Uanis(C4B)
Uanis(C1B) = Uanis(C1)
Uanis(C2) = Uanis(C2B)
5. Others
 1*[Sof(Ge1)+Sof(C1)+Sof(H1A)+Sof(H1B)+Sof(C2)+Sof(H2A)+Sof(H2B)+Sof(H2C)+
 Sof(C3)+Sof(H3A)+Sof(H3B)+Sof(C4)+Sof(H4A)+Sof(H4B)+Sof(H4C)]+1*[Sof(H2)+
 Sof(Ge2)+Sof(H3)+Sof(C1A)+Sof(H1AA)+Sof(H1AB)+Sof(C2A)+Sof(H2AA)+Sof(H2AB)+
 Sof(H2AC)+Sof(C3A)+Sof(H3AA)+Sof(H3AB)+Sof(C4A)+Sof(H4AA)+Sof(H4AB)+Sof(H4AC)]+
 1*[Sof(Ge3)+Sof(C1B)+Sof(H1BA)+Sof(H1BB)+Sof(C2B)+Sof(H2BA)+Sof(H2BB)+
 Sof(H2BC)+Sof(C3B)+Sof(H3BA)+Sof(H3BB)+Sof(C4B)+Sof(H4BA)+Sof(H4BB)+Sof(H4BC)]=
 1 with esd of 0.000001
 Sof(Ge1)=Sof(C1)=Sof(H1A)=Sof(H1B)=Sof(C2)=Sof(H2A)=Sof(H2B)=Sof(H2C)=Sof(C3)=
 Sof(H3A)=Sof(H3B)=Sof(C4)=Sof(H4A)=Sof(H4B)=Sof(H4C)=FVAR(1)
 Sof(H2)=Sof(Ge2)=Sof(H3)=Sof(C1A)=Sof(H1AA)=Sof(H1AB)=Sof(C2A)=Sof(H2AA)=
 Sof(H2AB)=Sof(H2AC)=Sof(C3A)=Sof(H3AA)=Sof(H3AB)=Sof(C4A)=Sof(H4AA)=Sof(H4AB)=
 Sof(H4AC)=FVAR(2)
 Sof(Ge3)=Sof(C1B)=Sof(H1BA)=Sof(H1BB)=Sof(C2B)=Sof(H2BA)=Sof(H2BB)=Sof(H2BC)=
 Sof(C3B)=Sof(H3BA)=Sof(H3BB)=Sof(C4B)=Sof(H4BA)=Sof(H4BB)=Sof(H4BC)=FVAR(3)
6.a Secondary CH2 refined with riding coordinates:
 C7(H7A,H7B), C8(H8A,H8B), C13(H13A,H13B), C14(H14A,H14B), C1(H1A,H1B), C3(H3A,
 H3B), C1A(H1AA,H1AB), C3A(H3AA,H3AB), C1B(H1BA,H1BB), C3B(H3BA,H3BB)
6.b Me refined with riding coordinates:
 C2(H2A,H2B,H2C), C4(H4A,H4B,H4C), C2A(H2AA,H2AB,H2AC), C4A(H4AA,H4AB,H4AC),
 C2B(H2BA,H2BB,H2BC), C4B(H4BA,H4BB,H4BC)
6.c Idealised Me refined as rotating group:
 C5(H5A,H5B,H5C), C6(H6A,H6B,H6C), C9(H9A,H9B,H9C), C10(H10A,H10B,H10C),
 C11(H11A,H11B,H11C), C12(H12A,H12B,H12C), C15(H15A,H15B,H15C), C16(H16A,H16B,
 H16C)
;
_olex2_submission_special_instructions 'No special instructions were received'

loop_
_space_group_symop_operation_xyz
'x, y, z'
'-x, -y, -z'

loop_
_atom_site_label
_atom_site_type_symbol
_atom_site_fract_x
_atom_site_fract_y
_atom_site_fract_z
_atom_site_U_iso_or_equiv
_atom_site_adp_type
_atom_site_occupancy
_atom_site_site_symmetry_order
_atom_site_calc_flag
_atom_site_refinement_flags_posn
_atom_site_refinement_flags_adp
_atom_site_refinement_flags_occupancy
_atom_site_disorder_assembly
_atom_site_disorder_group
Mn1 Mn 0.72118(4) 0.69413(4) 0.71908(3) 0.01884(11) Uani 1 1 d D . . . .
H1 H 0.871(5) 0.591(4) 0.659(3) 0.041(10) Uiso 1 1 d . . . . .
H2 H 0.646(9) 0.805(8) 0.803(6) 0.017(18) Uiso 0.404(3) 1 d . . P A 2
P1 P 0.80741(9) 0.61540(8) 0.84873(6) 0.02677(17) Uani 1 1 d . . . . .
P2 P 0.62864(9) 0.50402(7) 0.73312(6) 0.02753(18) Uani 1 1 d . . . . .
P3 P 0.69376(8) 0.73291(7) 0.56753(6) 0.02201(16) Uani 1 1 d . . . . .
P4 P 0.86028(8) 0.85240(7) 0.68823(5) 0.01901(15) Uani 1 1 d . . . . .
C5 C 1.0150(4) 0.5736(4) 0.8453(3) 0.0461(9) Uani 1 1 d . . . . .
H5A H 1.074377 0.520283 0.784357 0.069 Uiso 1 1 calc R U . . .
H5B H 1.033819 0.517217 0.901090 0.069 Uiso 1 1 calc R U . . .
H5C H 1.047750 0.661037 0.848560 0.069 Uiso 1 1 calc R U . . .
C6 C 0.7311(6) 0.7120(4) 0.9674(3) 0.0543(11) Uani 1 1 d . . . . .
H6A H 0.619127 0.720194 0.989226 0.081 Uiso 1 1 calc R U . . .
H6B H 0.750299 0.806160 0.961090 0.081 Uiso 1 1 calc R U . . .
H6C H 0.782945 0.661337 1.015369 0.081 Uiso 1 1 calc R U . . .
C7 C 0.7691(5) 0.4414(4) 0.8820(3) 0.0447(9) Uani 1 1 d . . . . .
H7A H 0.857582 0.365648 0.846980 0.054 Uiso 1 1 calc R U . . .
H7B H 0.757274 0.430222 0.953129 0.054 Uiso 1 1 calc R U . . .
C8 C 0.6227(4) 0.4309(3) 0.8548(3) 0.0383(8) Uani 1 1 d . . . . .
H8A H 0.530359 0.484797 0.903404 0.046 Uiso 1 1 calc R U . . .
H8B H 0.617135 0.331478 0.853071 0.046 Uiso 1 1 calc R U . . .
C9 C 0.7462(6) 0.3461(4) 0.6580(3) 0.0568(12) Uani 1 1 d . . . . .
H9A H 0.852985 0.326578 0.665144 0.085 Uiso 1 1 calc R U . . .
H9B H 0.745849 0.361751 0.589258 0.085 Uiso 1 1 calc R U . . .
H9C H 0.702325 0.265763 0.679474 0.085 Uiso 1 1 calc R U . . .
C10 C 0.4383(5) 0.4964(4) 0.7182(5) 0.0735(18) Uani 1 1 d . . . . .
H10A H 0.357346 0.563975 0.764684 0.110 Uiso 1 1 calc R U . . .
H10B H 0.423891 0.401357 0.730597 0.110 Uiso 1 1 calc R U . . .
H10C H 0.431466 0.519847 0.651405 0.110 Uiso 1 1 calc R U . . .
C11 C 0.7742(5) 0.5960(4) 0.4693(3) 0.0414(8) Uani 1 1 d . . . . .
H11A H 0.881467 0.549775 0.470144 0.062 Uiso 1 1 calc R U . . .
H11B H 0.772320 0.638679 0.406190 0.062 Uiso 1 1 calc R U . . .
H11C H 0.711775 0.526376 0.479131 0.062 Uiso 1 1 calc R U . . .
C12 C 0.5062(4) 0.8062(4) 0.5394(3) 0.0425(8) Uani 1 1 d . . . . .
H12A H 0.456010 0.895932 0.576267 0.064 Uiso 1 1 calc R U . . .
H12B H 0.439982 0.740359 0.557676 0.064 Uiso 1 1 calc R U . . .
H12C H 0.522163 0.821642 0.469258 0.064 Uiso 1 1 calc R U . . .
C13 C 0.8050(4) 0.8627(3) 0.5088(2) 0.0306(6) Uani 1 1 d . . . . .
H13A H 0.911396 0.812422 0.473653 0.037 Uiso 1 1 calc R U . . .
H13B H 0.753057 0.916341 0.461017 0.037 Uiso 1 1 calc R U . . .
C14 C 0.8122(3) 0.9612(3) 0.5865(2) 0.0253(6) Uani 1 1 d . . . . .
H14A H 0.710922 1.030283 0.609143 0.030 Uiso 1 1 calc R U . . .
H14B H 0.892759 1.012972 0.560760 0.030 Uiso 1 1 calc R U . . .
C15 C 1.0726(3) 0.7939(3) 0.6400(3) 0.0301(6) Uani 1 1 d . . . . .
H15A H 1.096125 0.729631 0.582938 0.045 Uiso 1 1 calc R U . . .
H15B H 1.119548 0.745239 0.690602 0.045 Uiso 1 1 calc R U . . .
H15C H 1.114836 0.875770 0.620813 0.045 Uiso 1 1 calc R U . . .
C16 C 0.8535(4) 0.9876(3) 0.7787(2) 0.0326(7) Uani 1 1 d . . . . .
H16A H 0.745641 1.039821 0.805069 0.049 Uiso 1 1 calc R U . . .
H16B H 0.914894 1.052483 0.747306 0.049 Uiso 1 1 calc R U . . .
H16C H 0.896410 0.942593 0.831880 0.049 Uiso 1 1 calc R U . . .
Ge1 Ge 0.4968(2) 0.8405(2) 0.78959(14) 0.0167(2) Uani 0.541(3) 1 d D . P A 1
C1 C 0.427(3) 1.0509(7) 0.778(2) 0.028(3) Uani 0.541(3) 1 d D . P A 1
H1A H 0.439415 1.097816 0.835869 0.034 Uiso 0.541(3) 1 calc R U P A 1
H1B H 0.496989 1.078084 0.719774 0.034 Uiso 0.541(3) 1 calc R U P A 1
C2 C 0.260(3) 1.108(3) 0.770(3) 0.035(3) Uani 0.541(3) 1 d D . P A 1
H2A H 0.239229 1.210226 0.764322 0.053 Uiso 0.541(3) 1 calc R U P A 1
H2B H 0.246273 1.065195 0.711165 0.053 Uiso 0.541(3) 1 calc R U P A 1
H2C H 0.188508 1.084993 0.827648 0.053 Uiso 0.541(3) 1 calc R U P A 1
C3 C 0.3071(6) 0.8033(5) 0.8834(4) 0.0293(12) Uani 0.541(3) 1 d D . P A 1
H3A H 0.221368 0.821668 0.849867 0.035 Uiso 0.541(3) 1 calc R U P A 1
H3B H 0.329857 0.702194 0.897471 0.035 Uiso 0.541(3) 1 calc R U P A 1
C4 C 0.2496(10) 0.8877(7) 0.9802(4) 0.0381(15) Uani 0.541(3) 1 d D . P A 1
H4A H 0.157705 0.860905 1.019353 0.057 Uiso 0.541(3) 1 calc R U P A 1
H4B H 0.331545 0.868404 1.015790 0.057 Uiso 0.541(3) 1 calc R U P A 1
H4C H 0.222669 0.988304 0.968016 0.057 Uiso 0.541(3) 1 calc R U P A 1
Ge2 Ge 0.4524(2) 0.8454(3) 0.79382(19) 0.0167(2) Uani 0.404(3) 1 d D . P A 2
H3 H 0.338(9) 0.814(8) 0.747(6) 0.025 Uiso 0.404(3) 1 d . U P A 2
C1A C 0.406(4) 1.0548(9) 0.790(4) 0.028(3) Uani 0.404(3) 1 d D . P A 2
H1AA H 0.421117 1.091578 0.850906 0.034 Uiso 0.404(3) 1 calc R U P A 2
H1AB H 0.484164 1.079440 0.734999 0.034 Uiso 0.404(3) 1 calc R U P A 2
C2A C 0.246(4) 1.132(4) 0.779(4) 0.035(3) Uani 0.404(3) 1 d D . P A 2
H2AA H 0.237854 1.233286 0.778241 0.053 Uiso 0.404(3) 1 calc R U P A 2
H2AB H 0.229825 1.099841 0.717897 0.053 Uiso 0.404(3) 1 calc R U P A 2
H2AC H 0.166520 1.112029 0.834278 0.053 Uiso 0.404(3) 1 calc R U P A 2
C3A C 0.3588(8) 0.8314(13) 0.9356(5) 0.025(2) Uani 0.404(3) 1 d D . P A 2
H3AA H 0.394528 0.733413 0.954320 0.030 Uiso 0.404(3) 1 calc R U P A 2
H3AB H 0.396826 0.892837 0.973846 0.030 Uiso 0.404(3) 1 calc R U P A 2
C4A C 0.1822(8) 0.8727(10) 0.9626(7) 0.0297(19) Uani 0.404(3) 1 d D . P A 2
H4AA H 0.143782 0.863541 1.032934 0.044 Uiso 0.404(3) 1 calc R U P A 2
H4AB H 0.145728 0.970397 0.945907 0.044 Uiso 0.404(3) 1 calc R U P A 2
H4AC H 0.143428 0.810824 0.926362 0.044 Uiso 0.404(3) 1 calc R U P A 2
Ge3 Ge 0.4810(7) 0.8766(7) 0.8056(6) 0.0167(2) Uani 0.056(3) 1 d D . P A 3
C1B C 0.359(4) 1.018(4) 0.733(3) 0.028(3) Uani 0.056(3) 1 d D . P A 3
H1BA H 0.431611 1.058627 0.682925 0.034 Uiso 0.056(3) 1 calc R U P A 3
H1BB H 0.301026 0.971731 0.698793 0.034 Uiso 0.056(3) 1 calc R U P A 3
C2B C 0.247(10) 1.136(8) 0.801(5) 0.035(3) Uani 0.056(3) 1 d D . P A 3
H2BA H 0.188674 1.204196 0.763677 0.053 Uiso 0.056(3) 1 calc R U P A 3
H2BB H 0.173905 1.096959 0.850228 0.053 Uiso 0.056(3) 1 calc R U P A 3
H2BC H 0.304374 1.183777 0.834374 0.053 Uiso 0.056(3) 1 calc R U P A 3
C3B C 0.334(7) 0.832(11) 0.924(5) 0.0293(12) Uani 0.056(3) 1 d D . P A 3
H3BA H 0.356658 0.728868 0.912226 0.035 Uiso 0.056(3) 1 calc R U P A 3
H3BB H 0.391478 0.842499 0.973391 0.035 Uiso 0.056(3) 1 calc R U P A 3
C4B C 0.172(6) 0.854(9) 0.992(5) 0.0381(15) Uani 0.056(3) 1 d D . P A 3
H4BA H 0.175945 0.789979 1.045951 0.057 Uiso 0.056(3) 1 calc R U P A 3
H4BB H 0.136290 0.951445 1.018277 0.057 Uiso 0.056(3) 1 calc R U P A 3
H4BC H 0.100541 0.834779 0.955478 0.057 Uiso 0.056(3) 1 calc R U P A 3

loop_
_atom_site_aniso_label
_atom_site_aniso_U_11
_atom_site_aniso_U_22
_atom_site_aniso_U_33
_atom_site_aniso_U_23
_atom_site_aniso_U_13
_atom_site_aniso_U_12
Mn1 0.01672(19) 0.01570(19) 0.0234(2) 0.00799(15) -0.00305(15) -0.00499(14)
P1 0.0338(4) 0.0252(3) 0.0233(4) 0.0118(3) -0.0076(3) -0.0112(3)
P2 0.0269(4) 0.0172(3) 0.0403(4) 0.0092(3) -0.0084(3) -0.0092(3)
P3 0.0235(3) 0.0176(3) 0.0269(4) 0.0057(3) -0.0110(3) -0.0044(2)
P4 0.0196(3) 0.0162(3) 0.0207(3) 0.0051(2) -0.0023(2) -0.0061(2)
C5 0.046(2) 0.051(2) 0.054(2) 0.0266(19) -0.0290(19) -0.0182(17)
C6 0.084(3) 0.052(2) 0.0226(17) 0.0066(16) -0.0100(19) -0.013(2)
C7 0.059(2) 0.0368(18) 0.048(2) 0.0269(17) -0.0211(19) -0.0224(16)
C8 0.0431(18) 0.0293(15) 0.0406(19) 0.0131(14) 0.0007(15) -0.0172(14)
C9 0.088(3) 0.0233(16) 0.049(2) 0.0013(16) 0.006(2) -0.0184(18)
C10 0.054(3) 0.038(2) 0.154(6) 0.026(3) -0.055(3) -0.0294(19)
C11 0.050(2) 0.0335(17) 0.0382(19) -0.0007(14) -0.0158(17) -0.0005(15)
C12 0.0283(16) 0.058(2) 0.041(2) 0.0147(17) -0.0143(15) -0.0045(15)
C13 0.0347(16) 0.0297(15) 0.0266(15) 0.0072(12) -0.0043(12) -0.0100(12)
C14 0.0264(13) 0.0219(12) 0.0280(14) 0.0121(11) -0.0046(11) -0.0095(10)
C15 0.0206(13) 0.0282(14) 0.0414(18) 0.0115(13) -0.0049(12) -0.0090(11)
C16 0.0432(18) 0.0250(14) 0.0318(16) 0.0004(12) -0.0071(14) -0.0148(13)
Ge1 0.0149(7) 0.0146(3) 0.0163(3) -0.0003(2) 0.0023(6) -0.0020(6)
C1 0.019(6) 0.0194(14) 0.032(7) 0.0003(19) 0.014(5) 0.0008(14)
C2 0.034(5) 0.031(9) 0.030(8) 0.004(6) -0.003(5) 0.008(5)
C3 0.031(3) 0.021(3) 0.029(3) -0.003(2) 0.007(2) -0.007(2)
C4 0.042(4) 0.031(3) 0.029(3) 0.005(3) 0.008(3) -0.002(3)
Ge2 0.0149(7) 0.0146(3) 0.0163(3) -0.0003(2) 0.0023(6) -0.0020(6)
C1A 0.019(6) 0.0194(14) 0.032(7) 0.0003(19) 0.014(5) 0.0008(14)
C2A 0.034(5) 0.031(9) 0.030(8) 0.004(6) -0.003(5) 0.008(5)
C3A 0.025(4) 0.024(3) 0.020(4) 0.002(3) 0.001(3) -0.002(3)
C4A 0.025(4) 0.036(5) 0.022(4) 0.007(3) 0.003(3) -0.006(3)
Ge3 0.0149(7) 0.0146(3) 0.0163(3) -0.0003(2) 0.0023(6) -0.0020(6)
C1B 0.019(6) 0.0194(14) 0.032(7) 0.0003(19) 0.014(5) 0.0008(14)
C2B 0.034(5) 0.031(9) 0.030(8) 0.004(6) -0.003(5) 0.008(5)
C3B 0.031(3) 0.021(3) 0.029(3) -0.003(2) 0.007(2) -0.007(2)
C4B 0.042(4) 0.031(3) 0.029(3) 0.005(3) 0.008(3) -0.002(3)

loop_
_atom_type_symbol
_atom_type_description
_atom_type_scat_dispersion_real
_atom_type_scat_dispersion_imag
_atom_type_scat_source
C C 0.0033 0.0016 'International Tables Vol C Tables 4.2.6.8 and 6.1.1.4'
H H 0.0000 0.0000 'International Tables Vol C Tables 4.2.6.8 and 6.1.1.4'
Ge Ge 0.1547 1.8001 'International Tables Vol C Tables 4.2.6.8 and 6.1.1.4'
Mn Mn 0.3368 0.7283 'International Tables Vol C Tables 4.2.6.8 and 6.1.1.4'
P P 0.1023 0.0942 'International Tables Vol C Tables 4.2.6.8 and 6.1.1.4'

loop_
_geom_angle_atom_site_label_1
_geom_angle_atom_site_label_2
_geom_angle_atom_site_label_3
_geom_angle
_geom_angle_site_symmetry_1
_geom_angle_site_symmetry_3
_geom_angle_publ_flag
H1 Mn1 H2 148(3) . . ?
P1 Mn1 H1 85.2(15) . . ?
P1 Mn1 H2 72(3) . . ?
P1 Mn1 P3 164.49(4) . . ?
P1 Mn1 Ge2 103.07(7) . . ?
P1 Mn1 Ge3 98.48(19) . . ?
P2 Mn1 H1 83.1(14) . . ?
P2 Mn1 H2 115(3) . . ?
P2 Mn1 P1 83.76(3) . . ?
P2 Mn1 P3 94.49(3) . . ?
P2 Mn1 Ge2 90.28(6) . . ?
P2 Mn1 Ge3 100.2(2) . . ?
P3 Mn1 H1 79.3(14) . . ?
P3 Mn1 H2 122(3) . . ?
P3 Mn1 Ge2 92.34(7) . . ?
P3 Mn1 Ge3 97.00(19) . . ?
P4 Mn1 H1 84.6(14) . . ?
P4 Mn1 H2 76(3) . . ?
P4 Mn1 P1 94.60(3) . . ?
P4 Mn1 P2 167.71(3) . . ?
P4 Mn1 P3 83.83(3) . . ?
P4 Mn1 Ge1 97.19(6) . . ?
P4 Mn1 Ge2 101.94(6) . . ?
P4 Mn1 Ge3 92.1(2) . . ?
Ge1 Mn1 H1 173.4(14) . . ?
Ge1 Mn1 P1 101.00(6) . . ?
Ge1 Mn1 P2 95.08(6) . . ?
Ge1 Mn1 P3 94.50(6) . . ?
Ge2 Mn1 H1 168.9(14) . . ?
Ge2 Mn1 H2 43(3) . . ?
Ge3 Mn1 H1 175.2(15) . . ?
C5 P1 Mn1 121.32(13) . . ?
C5 P1 C7 98.86(17) . . ?
C6 P1 Mn1 121.28(14) . . ?
C6 P1 C5 99.0(2) . . ?
C6 P1 C7 100.9(2) . . ?
C7 P1 Mn1 111.57(12) . . ?
C8 P2 Mn1 111.28(11) . . ?
C9 P2 Mn1 117.76(14) . . ?
C9 P2 C8 98.62(18) . . ?
C10 P2 Mn1 125.46(13) . . ?
C10 P2 C8 100.8(2) . . ?
C10 P2 C9 98.6(3) . . ?
C11 P3 Mn1 121.97(11) . . ?
C11 P3 C13 96.95(17) . . ?
C12 P3 Mn1 123.25(13) . . ?
C12 P3 C11 98.49(18) . . ?
C12 P3 C13 100.59(16) . . ?
C13 P3 Mn1 110.79(10) . . ?
C14 P4 Mn1 110.63(9) . . ?
C15 P4 Mn1 119.49(10) . . ?
C15 P4 C14 98.91(14) . . ?
C16 P4 Mn1 123.40(11) . . ?
C16 P4 C14 101.42(14) . . ?
C16 P4 C15 99.06(15) . . ?
P1 C5 H5A 109.5 . . ?
P1 C5 H5B 109.5 . . ?
P1 C5 H5C 109.5 . . ?
H5A C5 H5B 109.5 . . ?
H5A C5 H5C 109.5 . . ?
H5B C5 H5C 109.5 . . ?
P1 C6 H6A 109.5 . . ?
P1 C6 H6B 109.5 . . ?
P1 C6 H6C 109.5 . . ?
H6A C6 H6B 109.5 . . ?
H6A C6 H6C 109.5 . . ?
H6B C6 H6C 109.5 . . ?
P1 C7 H7A 109.8 . . ?
P1 C7 H7B 109.8 . . ?
H7A C7 H7B 108.3 . . ?
C8 C7 P1 109.2(2) . . ?
C8 C7 H7A 109.8 . . ?
C8 C7 H7B 109.8 . . ?
P2 C8 H8A 110.2 . . ?
P2 C8 H8B 110.2 . . ?
C7 C8 P2 107.4(2) . . ?
C7 C8 H8A 110.2 . . ?
C7 C8 H8B 110.2 . . ?
H8A C8 H8B 108.5 . . ?
P2 C9 H9A 109.5 . . ?
P2 C9 H9B 109.5 . . ?
P2 C9 H9C 109.5 . . ?
H9A C9 H9B 109.5 . . ?
H9A C9 H9C 109.5 . . ?
H9B C9 H9C 109.5 . . ?
P2 C10 H10A 109.5 . . ?
P2 C10 H10B 109.5 . . ?
P2 C10 H10C 109.5 . . ?
H10A C10 H10B 109.5 . . ?
H10A C10 H10C 109.5 . . ?
H10B C10 H10C 109.5 . . ?
P3 C11 H11A 109.5 . . ?
P3 C11 H11B 109.5 . . ?
P3 C11 H11C 109.5 . . ?
H11A C11 H11B 109.5 . . ?
H11A C11 H11C 109.5 . . ?
H11B C11 H11C 109.5 . . ?
P3 C12 H12A 109.5 . . ?
P3 C12 H12B 109.5 . . ?
P3 C12 H12C 109.5 . . ?
H12A C12 H12B 109.5 . . ?
H12A C12 H12C 109.5 . . ?
H12B C12 H12C 109.5 . . ?
P3 C13 H13A 109.9 . . ?
P3 C13 H13B 109.9 . . ?
H13A C13 H13B 108.3 . . ?
C14 C13 P3 109.0(2) . . ?
C14 C13 H13A 109.9 . . ?
C14 C13 H13B 109.9 . . ?
P4 C14 H14A 110.4 . . ?
P4 C14 H14B 110.4 . . ?
C13 C14 P4 106.82(18) . . ?
C13 C14 H14A 110.4 . . ?
C13 C14 H14B 110.4 . . ?
H14A C14 H14B 108.6 . . ?
P4 C15 H15A 109.5 . . ?
P4 C15 H15B 109.5 . . ?
P4 C15 H15C 109.5 . . ?
H15A C15 H15B 109.5 . . ?
H15A C15 H15C 109.5 . . ?
H15B C15 H15C 109.5 . . ?
P4 C16 H16A 109.5 . . ?
P4 C16 H16B 109.5 . . ?
P4 C16 H16C 109.5 . . ?
H16A C16 H16B 109.5 . . ?
H16A C16 H16C 109.5 . . ?
H16B C16 H16C 109.5 . . ?
C1 Ge1 Mn1 129.1(7) . . ?
C3 Ge1 Mn1 130.27(18) . . ?
C3 Ge1 C1 100.6(7) . . ?
Ge1 C1 H1A 108.2 . . ?
Ge1 C1 H1B 108.2 . . ?
H1A C1 H1B 107.3 . . ?
C2 C1 Ge1 116.5(18) . . ?
C2 C1 H1A 108.2 . . ?
C2 C1 H1B 108.2 . . ?
C1 C2 H2A 109.5 . . ?
C1 C2 H2B 109.5 . . ?
C1 C2 H2C 109.5 . . ?
H2A C2 H2B 109.5 . . ?
H2A C2 H2C 109.5 . . ?
H2B C2 H2C 109.5 . . ?
Ge1 C3 H3A 108.1 . . ?
Ge1 C3 H3B 108.1 . . ?
H3A C3 H3B 107.3 . . ?
C4 C3 Ge1 116.8(4) . . ?
C4 C3 H3A 108.1 . . ?
C4 C3 H3B 108.1 . . ?
C3 C4 H4A 109.5 . . ?
C3 C4 H4B 109.5 . . ?
C3 C4 H4C 109.5 . . ?
H4A C4 H4B 109.5 . . ?
H4A C4 H4C 109.5 . . ?
H4B C4 H4C 109.5 . . ?
Mn1 Ge2 H2 37(3) . . ?
Mn1 Ge2 H3 111(3) . . ?
H2 Ge2 H3 148(4) . . ?
C1A Ge2 Mn1 121.2(10) . . ?
C1A Ge2 H2 101(3) . . ?
C1A Ge2 H3 102(3) . . ?
C3A Ge2 Mn1 118.8(3) . . ?
C3A Ge2 H2 96(3) . . ?
C3A Ge2 H3 103(3) . . ?
C3A Ge2 C1A 98.1(14) . . ?
Ge2 C1A H1AA 107.9 . . ?
Ge2 C1A H1AB 107.9 . . ?
H1AA C1A H1AB 107.2 . . ?
C2A C1A Ge2 117(2) . . ?
C2A C1A H1AA 107.9 . . ?
C2A C1A H1AB 107.9 . . ?
C1A C2A H2AA 109.5 . . ?
C1A C2A H2AB 109.5 . . ?
C1A C2A H2AC 109.5 . . ?
H2AA C2A H2AB 109.5 . . ?
H2AA C2A H2AC 109.5 . . ?
H2AB C2A H2AC 109.5 . . ?
Ge2 C3A H3AA 108.9 . . ?
Ge2 C3A H3AB 108.9 . . ?
H3AA C3A H3AB 107.7 . . ?
C4A C3A Ge2 113.6(5) . . ?
C4A C3A H3AA 108.9 . . ?
C4A C3A H3AB 108.9 . . ?
C3A C4A H4AA 109.5 . . ?
C3A C4A H4AB 109.5 . . ?
C3A C4A H4AC 109.5 . . ?
H4AA C4A H4AB 109.5 . . ?
H4AA C4A H4AC 109.5 . . ?
H4AB C4A H4AC 109.5 . . ?
C1B Ge3 Mn1 122.0(12) . . ?
C3B Ge3 Mn1 121(3) . . ?
C3B Ge3 C1B 108(3) . . ?
Ge3 C1B H1BA 109.4 . . ?
Ge3 C1B H1BB 109.4 . . ?
H1BA C1B H1BB 108.0 . . ?
C2B C1B Ge3 111(4) . . ?
C2B C1B H1BA 109.4 . . ?
C2B C1B H1BB 109.4 . . ?
C1B C2B H2BA 109.5 . . ?
C1B C2B H2BB 109.5 . . ?
C1B C2B H2BC 109.5 . . ?
H2BA C2B H2BB 109.5 . . ?
H2BA C2B H2BC 109.5 . . ?
H2BB C2B H2BC 109.5 . . ?
Ge3 C3B H3BA 98.6 . . ?
Ge3 C3B H3BB 98.6 . . ?
H3BA C3B H3BB 103.9 . . ?
C4B C3B Ge3 152(6) . . ?
C4B C3B H3BA 98.6 . . ?
C4B C3B H3BB 98.6 . . ?
C3B C4B H4BA 109.5 . . ?
C3B C4B H4BB 109.5 . . ?
C3B C4B H4BC 109.5 . . ?
H4BA C4B H4BB 109.5 . . ?
H4BA C4B H4BC 109.5 . . ?
H4BB C4B H4BC 109.5 . . ?

loop_
_geom_bond_atom_site_label_1
_geom_bond_atom_site_label_2
_geom_bond_distance
_geom_bond_site_symmetry_2
_geom_bond_publ_flag
Mn1 H1 1.55(4) . ?
Mn1 H2 1.53(8) . ?
Mn1 P1 2.2190(9) . ?
Mn1 P2 2.2154(8) . ?
Mn1 P3 2.2290(9) . ?
Mn1 P4 2.2115(8) . ?
Mn1 Ge1 2.214(2) . ?
Mn1 Ge2 2.530(2) . ?
Mn1 Ge3 2.530(4) . ?
P1 C5 1.834(4) . ?
P1 C6 1.833(4) . ?
P1 C7 1.854(3) . ?
P2 C8 1.843(4) . ?
P2 C9 1.838(4) . ?
P2 C10 1.825(4) . ?
P3 C11 1.833(4) . ?
P3 C12 1.829(3) . ?
P3 C13 1.879(3) . ?
P4 C14 1.850(3) . ?
P4 C15 1.845(3) . ?
P4 C16 1.837(3) . ?
C5 H5A 0.9800 . ?
C5 H5B 0.9800 . ?
C5 H5C 0.9800 . ?
C6 H6A 0.9800 . ?
C6 H6B 0.9800 . ?
C6 H6C 0.9800 . ?
C7 H7A 0.9900 . ?
C7 H7B 0.9900 . ?
C7 C8 1.508(5) . ?
C8 H8A 0.9900 . ?
C8 H8B 0.9900 . ?
C9 H9A 0.9800 . ?
C9 H9B 0.9800 . ?
C9 H9C 0.9800 . ?
C10 H10A 0.9800 . ?
C10 H10B 0.9800 . ?
C10 H10C 0.9800 . ?
C11 H11A 0.9800 . ?
C11 H11B 0.9800 . ?
C11 H11C 0.9800 . ?
C12 H12A 0.9800 . ?
C12 H12B 0.9800 . ?
C12 H12C 0.9800 . ?
C13 H13A 0.9900 . ?
C13 H13B 0.9900 . ?
C13 C14 1.497(4) . ?
C14 H14A 0.9900 . ?
C14 H14B 0.9900 . ?
C15 H15A 0.9800 . ?
C15 H15B 0.9800 . ?
C15 H15C 0.9800 . ?
C16 H16A 0.9800 . ?
C16 H16B 0.9800 . ?
C16 H16C 0.9800 . ?
Ge1 C1 2.024(5) . ?
Ge1 C3 2.020(5) . ?
C1 H1A 0.9900 . ?
C1 H1B 0.9900 . ?
C1 C2 1.523(5) . ?
C2 H2A 0.9800 . ?
C2 H2B 0.9800 . ?
C2 H2C 0.9800 . ?
C3 H3A 0.9900 . ?
C3 H3B 0.9900 . ?
C3 C4 1.521(5) . ?
C4 H4A 0.9800 . ?
C4 H4B 0.9800 . ?
C4 H4C 0.9800 . ?
Ge2 H2 1.76(7) . ?
Ge2 H3 1.45(8) . ?
Ge2 C1A 1.997(7) . ?
Ge2 C3A 1.994(6) . ?
C1A H1AA 0.9900 . ?
C1A H1AB 0.9900 . ?
C1A C2A 1.523(5) . ?
C2A H2AA 0.9800 . ?
C2A H2AB 0.9800 . ?
C2A H2AC 0.9800 . ?
C3A H3AA 0.9900 . ?
C3A H3AB 0.9900 . ?
C3A C4A 1.521(5) . ?
C4A H4AA 0.9800 . ?
C4A H4AB 0.9800 . ?
C4A H4AC 0.9800 . ?
Ge3 C1B 1.995(7) . ?
Ge3 C3B 1.995(7) . ?
C1B H1BA 0.9900 . ?
C1B H1BB 0.9900 . ?
C1B C2B 1.522(5) . ?
C2B H2BA 0.9800 . ?
C2B H2BB 0.9800 . ?
C2B H2BC 0.9800 . ?
C3B H3BA 0.9900 . ?
C3B H3BB 0.9900 . ?
C3B C4B 1.522(6) . ?
C4B H4BA 0.9800 . ?
C4B H4BB 0.9800 . ?
C4B H4BC 0.9800 . ?

loop_
_geom_torsion_atom_site_label_1
_geom_torsion_atom_site_label_2
_geom_torsion_atom_site_label_3
_geom_torsion_atom_site_label_4
_geom_torsion
_geom_torsion_site_symmetry_1
_geom_torsion_site_symmetry_2
_geom_torsion_site_symmetry_3
_geom_torsion_site_symmetry_4
_geom_torsion_publ_flag
Mn1 P1 C7 C8 -30.9(3) . . . . ?
Mn1 P2 C8 C7 -40.2(3) . . . . ?
Mn1 P3 C13 C14 -29.8(2) . . . . ?
Mn1 P4 C14 C13 -44.4(2) . . . . ?
P1 C7 C8 P2 42.8(3) . . . . ?
P3 C13 C14 P4 44.6(2) . . . . ?
C5 P1 C7 C8 -159.7(3) . . . . ?
C6 P1 C7 C8 99.2(3) . . . . ?
C9 P2 C8 C7 84.2(3) . . . . ?
C10 P2 C8 C7 -175.3(3) . . . . ?
C11 P3 C13 C14 -157.8(2) . . . . ?
C12 P3 C13 C14 102.1(2) . . . . ?
C15 P4 C14 C13 81.9(2) . . . . ?
C16 P4 C14 C13 -176.9(2) . . . . ?

loop_
_twin_individual_id
_twin_individual_mass_fraction_refined
1 0.9513(2)
2 0.0487(2)
